data_1567229
loop_
_publ_author_name
'Divya, Indira S.'
'Saravanan, Kandasamy'
'Haseba, Shodai'
'Sasaki, Toshiyuki'
'Koshima, Hideko'
'Wozniak, Krzysztof'
'Varughese, Sunil'

_publ_section_title
;
 Flexible organic crystals. Understanding the tractable co-existence of
 elastic and plastic bending
;
_journal_name_full 'Chemical Science'
_journal_paper_doi 10.1039/D2SC02969C
_journal_year 2022
_chemical_formula_moiety 'C14 H8 F2 O2'
_chemical_formula_sum 'C14 H8 F2 O2'
_chemical_formula_weight 246.20
_space_group_crystal_system orthorhombic
_space_group_IT_number 18
_space_group_name_Hall 'P 2 2ab'
_space_group_name_H-M_alt 'P 21 21 2'
_atom_sites_solution_hydrogens geom
_atom_sites_solution_primary iterative
_audit_creation_date 2022-01-18
_audit_creation_method
;
Olex2 1.3
(compiled 2020.11.12 svn.r5f609507 for OlexSys, GUI svn.r6408)
;
_audit_update_record
;
2022-01-18 deposited with the CCDC.	2022-07-04 downloaded from the CCDC.
;
_cell_angle_alpha 90
_cell_angle_beta 90
_cell_angle_gamma 90
_cell_formula_units_Z 2
_cell_length_a 6.1423(3)
_cell_length_b 23.2488(14)
_cell_length_c 4.0149(2)
_cell_measurement_reflns_used 656
_cell_measurement_temperature 298(2)
_cell_measurement_theta_max 12.65
_cell_measurement_theta_min 1.62
_cell_volume 573.33(5)
_computing_molecular_graphics 'Olex2 1.3 (Dolomanov et al., 2009)'
_computing_publication_material 'Olex2 1.3 (Dolomanov et al., 2009)'
_computing_structure_refinement 'SHELXL 2018/3 (Sheldrick, 2015)'
_computing_structure_solution 'olex2.solve 1.3 (Bourhis et al., 2015)'
_diffrn_ambient_temperature 298(2)
_diffrn_measured_fraction_theta_full 0.995
_diffrn_measured_fraction_theta_max 0.996
_diffrn_measurement_device_type 'Bruker APEX-II'
_diffrn_radiation_type MoK\a
_diffrn_radiation_wavelength 0.71073
_diffrn_reflns_av_R_equivalents 0.0563
_diffrn_reflns_av_unetI/netI 0.0358
_diffrn_reflns_Laue_measured_fraction_full 0.995
_diffrn_reflns_Laue_measured_fraction_max 0.996
_diffrn_reflns_limit_h_max 6
_diffrn_reflns_limit_h_min -7
_diffrn_reflns_limit_k_max 29
_diffrn_reflns_limit_k_min -30
_diffrn_reflns_limit_l_max 5
_diffrn_reflns_limit_l_min -5
_diffrn_reflns_number 7181
_diffrn_reflns_point_group_measured_fraction_full 0.997
_diffrn_reflns_point_group_measured_fraction_max 0.998
_diffrn_reflns_theta_full 25.242
_diffrn_reflns_theta_max 27.488
_diffrn_reflns_theta_min 3.431
_exptl_absorpt_coefficient_mu 0.117
_exptl_absorpt_correction_T_max 0.7457
_exptl_absorpt_correction_T_min 0.6216
_exptl_absorpt_correction_type multi-scan
_exptl_absorpt_process_details
;
 SADABS 2016/2: Krause, L., Herbst-Irmer, R., Sheldrick G.M. & Stalke D.,
 J. Appl. Cryst. 48 (2015) 3-10
;
_exptl_crystal_colour 'clear yellowish'
_exptl_crystal_colour_lustre clear
_exptl_crystal_colour_modifier yellowish
_exptl_crystal_density_diffrn 1.426
_exptl_crystal_description needle
_exptl_crystal_F_000 252
_exptl_crystal_size_max 0.32
_exptl_crystal_size_mid 0.18
_exptl_crystal_size_min 0.16
_refine_diff_density_max 0.103
_refine_diff_density_min -0.145
_refine_diff_density_rms 0.034
_refine_ls_abs_structure_details
;
 Flack x determined using 305 quotients [(I+)-(I-)]/[(I+)+(I-)]
 (Parsons, Flack and Wagner, Acta Cryst. B69 (2013) 249-259).
;
_refine_ls_abs_structure_Flack 0.1(6)
_refine_ls_extinction_method none
_refine_ls_goodness_of_fit_ref 1.117
_refine_ls_hydrogen_treatment constr
_refine_ls_matrix_type full
_refine_ls_number_parameters 82
_refine_ls_number_reflns 1315
_refine_ls_number_restraints 0
_refine_ls_restrained_S_all 1.117
_refine_ls_R_factor_all 0.0598
_refine_ls_R_factor_gt 0.0411
_refine_ls_shift/su_max 0.000
_refine_ls_shift/su_mean 0.000
_refine_ls_structure_factor_coef Fsqd
_refine_ls_weighting_details 'w=1/[\s^2^(Fo^2^)+(0.0424P)^2^+0.0376P] where P=(Fo^2^+2Fc^2^)/3'
_refine_ls_weighting_scheme calc
_refine_ls_wR_factor_gt 0.0944
_refine_ls_wR_factor_ref 0.1053
_reflns_Friedel_coverage 0.608
_reflns_Friedel_fraction_full 1.000
_reflns_Friedel_fraction_max 1.000
_reflns_number_gt 987
_reflns_number_total 1315
_reflns_threshold_expression 'I > 2\s(I)'
_cod_data_source_file d2sc02969c6.cif
_cod_data_source_block kb196_0m
_cod_database_code 1567229
_shelx_shelxl_version_number 2018/3
_shelx_space_group_comment
;
The symmetry employed for this shelxl refinement is uniquely defined
by the following loop, which should always be used as a source of
symmetry information in preference to the above space-group names.
They are only intended as comments.
;
_shelx_estimated_absorpt_t_max 0.982
_shelx_estimated_absorpt_t_min 0.964
_olex2_refinement_description
;
1. Fixed Uiso
 At 1.2 times of:
  All C(H) groups
2.a Aromatic/amide H refined with riding coordinates:
 C3(H3), C4(H4), C6(H6), C7(H7)
;
_olex2_submission_special_instructions 'No special instructions were received'

loop_
_space_group_symop_operation_xyz
'x, y, z'
'x+1/2, -y+1/2, -z'
'-x+1/2, y+1/2, -z'
'-x, -y, z'

loop_
_atom_site_label
_atom_site_type_symbol
_atom_site_fract_x
_atom_site_fract_y
_atom_site_fract_z
_atom_site_U_iso_or_equiv
_atom_site_adp_type
_atom_site_occupancy
_atom_site_site_symmetry_order
_atom_site_calc_flag
_atom_site_refinement_flags_posn
_atom_site_refinement_flags_adp
_atom_site_refinement_flags_occupancy
_atom_site_disorder_assembly
_atom_site_disorder_group
C1 C 0.5433(3) 0.53108(9) 0.6098(6) 0.0555(6) Uani 1 1 d . . . . .
C2 C 0.4117(4) 0.57771(8) 0.4697(6) 0.0510(5) Uani 1 1 d . . . . .
C3 C 0.4868(4) 0.63405(9) 0.5001(6) 0.0643(7) Uani 1 1 d . . . . .
H3 H 0.619056 0.641279 0.604883 0.077 Uiso 1 1 calc R U . . .
C4 C 0.3656(5) 0.67916(11) 0.3750(7) 0.0774(8) Uani 1 1 d . . . . .
H4 H 0.414493 0.716888 0.393368 0.093 Uiso 1 1 calc R U . . .
C5 C 0.1726(5) 0.66693(11) 0.2240(7) 0.0715(7) Uani 1 1 d . . . . .
C6 C 0.0934(4) 0.61275(11) 0.1848(7) 0.0693(7) Uani 1 1 d . . . . .
H6 H -0.038506 0.606204 0.077616 0.083 Uiso 1 1 calc R U . . .
C7 C 0.2152(4) 0.56786(10) 0.3092(6) 0.0600(6) Uani 1 1 d . . . . .
H7 H 0.164928 0.530359 0.285133 0.072 Uiso 1 1 calc R U . . .
O1 O 0.7159(3) 0.53884(7) 0.7521(5) 0.0799(7) Uani 1 1 d . . . . .
F1 F 0.0533(4) 0.71151(7) 0.1023(6) 0.1144(8) Uani 1 1 d . . . . .

loop_
_atom_site_aniso_label
_atom_site_aniso_U_11
_atom_site_aniso_U_22
_atom_site_aniso_U_33
_atom_site_aniso_U_23
_atom_site_aniso_U_13
_atom_site_aniso_U_12
C1 0.0536(13) 0.0534(12) 0.0597(14) -0.0045(10) 0.0000(12) -0.0066(10)
C2 0.0548(12) 0.0486(11) 0.0496(12) -0.0062(9) 0.0063(10) -0.0043(10)
C3 0.0729(14) 0.0548(13) 0.0651(15) -0.0044(11) -0.0028(14) -0.0103(12)
C4 0.108(2) 0.0484(13) 0.0759(17) 0.0002(13) 0.0015(17) -0.0040(14)
C5 0.0862(18) 0.0642(15) 0.0642(16) 0.0017(12) 0.0023(15) 0.0172(14)
C6 0.0624(14) 0.0746(16) 0.0708(16) -0.0060(13) -0.0052(13) 0.0083(12)
C7 0.0586(13) 0.0554(13) 0.0660(15) -0.0094(12) 0.0010(12) -0.0058(11)
O1 0.0682(11) 0.0656(11) 0.1060(16) -0.0027(10) -0.0261(11) -0.0069(8)
F1 0.1427(16) 0.0832(11) 0.1173(15) 0.0131(10) -0.0135(13) 0.0438(11)

loop_
_atom_type_symbol
_atom_type_description
_atom_type_scat_dispersion_real
_atom_type_scat_dispersion_imag
_atom_type_scat_source
C C 0.0033 0.0016 'International Tables Vol C Tables 4.2.6.8 and 6.1.1.4'
H H 0.0000 0.0000 'International Tables Vol C Tables 4.2.6.8 and 6.1.1.4'
F F 0.0171 0.0103 'International Tables Vol C Tables 4.2.6.8 and 6.1.1.4'
O O 0.0106 0.0060 'International Tables Vol C Tables 4.2.6.8 and 6.1.1.4'

loop_
_geom_angle_atom_site_label_1
_geom_angle_atom_site_label_2
_geom_angle_atom_site_label_3
_geom_angle
_geom_angle_site_symmetry_1
_geom_angle_site_symmetry_3
_geom_angle_publ_flag
C2 C1 C1 120.3(2) . 4_665 ?
O1 C1 C1 116.1(2) . 4_665 ?
O1 C1 C2 123.41(19) . . ?
C3 C2 C1 118.7(2) . . ?
C7 C2 C1 122.42(18) . . ?
C7 C2 C3 118.9(2) . . ?
C2 C3 H3 119.9 . . ?
C4 C3 C2 120.2(2) . . ?
C4 C3 H3 119.9 . . ?
C3 C4 H4 120.9 . . ?
C5 C4 C3 118.2(2) . . ?
C5 C4 H4 120.9 . . ?
C6 C5 C4 123.8(2) . . ?
C6 C5 F1 118.2(3) . . ?
F1 C5 C4 118.0(3) . . ?
C5 C6 H6 121.1 . . ?
C5 C6 C7 117.8(2) . . ?
C7 C6 H6 121.1 . . ?
C2 C7 H7 119.5 . . ?
C6 C7 C2 121.0(2) . . ?
C6 C7 H7 119.5 . . ?

loop_
_geom_bond_atom_site_label_1
_geom_bond_atom_site_label_2
_geom_bond_distance
_geom_bond_site_symmetry_2
_geom_bond_publ_flag
C1 C1 1.539(4) 4_665 ?
C1 C2 1.464(3) . ?
C1 O1 1.218(3) . ?
C2 C3 1.394(3) . ?
C2 C7 1.387(3) . ?
C3 H3 0.9300 . ?
C3 C4 1.381(4) . ?
C4 H4 0.9300 . ?
C4 C5 1.362(4) . ?
C5 C6 1.359(4) . ?
C5 F1 1.360(3) . ?
C6 H6 0.9300 . ?
C6 C7 1.378(3) . ?
C7 H7 0.9300 . ?

loop_
_geom_torsion_atom_site_label_1
_geom_torsion_atom_site_label_2
_geom_torsion_atom_site_label_3
_geom_torsion_atom_site_label_4
_geom_torsion
_geom_torsion_site_symmetry_1
_geom_torsion_site_symmetry_2
_geom_torsion_site_symmetry_3
_geom_torsion_site_symmetry_4
_geom_torsion_publ_flag
C1 C1 C2 C3 174.49(16) 4_665 . . . ?
C1 C1 C2 C7 -5.3(3) 4_665 . . . ?
C1 C2 C3 C4 -179.1(2) . . . . ?
C1 C2 C7 C6 178.9(2) . . . . ?
C2 C3 C4 C5 0.2(4) . . . . ?
C3 C2 C7 C6 -0.9(3) . . . . ?
C3 C4 C5 C6 -1.0(4) . . . . ?
C3 C4 C5 F1 179.7(2) . . . . ?
C4 C5 C6 C7 0.8(4) . . . . ?
C5 C6 C7 C2 0.2(4) . . . . ?
C7 C2 C3 C4 0.7(3) . . . . ?
O1 C1 C2 C3 -0.1(3) . . . . ?
O1 C1 C2 C7 -179.9(2) . . . . ?
F1 C5 C6 C7 -179.9(2) . . . . ?
